data_7127592
loop_
_publ_author_name
'Schumann, Andr\'e'
'Bresien, Jonas'
'Fischer, Malte'
'Hering-Junghans, Christian'

_publ_section_title
;
 Aryl-substituted triarsiranes: synthesis and reactivity.
;
_journal_issue 8
_journal_name_full 'Chemical communications (Cambridge, England)'
_journal_page_first 1014
_journal_page_last 1017
_journal_paper_doi 10.1039/d0cc07533g
_journal_volume 57
_journal_year 2021
_chemical_formula_moiety 'C45 H69 As3'
_chemical_formula_sum 'C45 H69 As3'
_chemical_formula_weight 834.76
_space_group_crystal_system triclinic
_space_group_IT_number 2
_space_group_name_Hall '-P 1'
_space_group_name_H-M_alt 'P -1'
_atom_sites_solution_hydrogens geom
_audit_creation_method SHELXL-2014/7
_audit_update_record
;
2020-11-02 deposited with the CCDC.	2020-12-14 downloaded from the CCDC.
;
_cell_angle_alpha 94.4180(10)
_cell_angle_beta 98.3520(10)
_cell_angle_gamma 95.866(2)
_cell_formula_units_Z 2
_cell_length_a 11.4729(6)
_cell_length_b 13.1325(7)
_cell_length_c 14.8881(8)
_cell_measurement_reflns_used 9782
_cell_measurement_temperature 150(2)
_cell_measurement_theta_max 66.68
_cell_measurement_theta_min 3.92
_cell_volume 2198.1(2)
_computing_cell_refinement 'SAINT (Bruker, 2013)'
_computing_data_collection 'APEX2 (Bruker, 2014)'
_computing_data_reduction SAINT
_computing_molecular_graphics 'ORTEP-3v2.01 (Farrugia, 1997)'
_computing_publication_material 'SHELXL-2014/7 (Sheldrick, 2014)'
_computing_structure_refinement 'SHELXL-2014/7 (Sheldrick, 2014)'
_computing_structure_solution 'SHELXS-97 (Sheldrick, 1997)'
_diffrn_ambient_temperature 150(2)
_diffrn_detector_area_resol_mean 8.3333
_diffrn_measured_fraction_theta_full 0.997
_diffrn_measured_fraction_theta_max 0.997
_diffrn_measurement_device_type 'Bruker APEX-II CCD'
_diffrn_measurement_method '\f and \w scans'
_diffrn_radiation_monochromator multilayer
_diffrn_radiation_source microfocus
_diffrn_radiation_type CuK\a
_diffrn_radiation_wavelength 1.54178
_diffrn_reflns_av_R_equivalents 0.0233
_diffrn_reflns_av_unetI/netI 0.0167
_diffrn_reflns_Laue_measured_fraction_full 0.997
_diffrn_reflns_Laue_measured_fraction_max 0.997
_diffrn_reflns_limit_h_max 13
_diffrn_reflns_limit_h_min -13
_diffrn_reflns_limit_k_max 15
_diffrn_reflns_limit_k_min -15
_diffrn_reflns_limit_l_max 17
_diffrn_reflns_limit_l_min -17
_diffrn_reflns_number 31666
_diffrn_reflns_point_group_measured_fraction_full 0.997
_diffrn_reflns_point_group_measured_fraction_max 0.997
_diffrn_reflns_theta_full 66.672
_diffrn_reflns_theta_max 66.672
_diffrn_reflns_theta_min 3.398
_exptl_absorpt_coefficient_mu 2.908
_exptl_absorpt_correction_T_max 0.76
_exptl_absorpt_correction_T_min 0.64
_exptl_absorpt_correction_type multi-scan
_exptl_absorpt_process_details 'SADABS (Bruker, 2014)'
_exptl_crystal_colour colourless
_exptl_crystal_density_diffrn 1.261
_exptl_crystal_description prism
_exptl_crystal_F_000 876
_exptl_crystal_size_max 0.304
_exptl_crystal_size_mid 0.148
_exptl_crystal_size_min 0.099
_refine_diff_density_max 0.462
_refine_diff_density_min -0.304
_refine_diff_density_rms 0.052
_refine_ls_extinction_method none
_refine_ls_goodness_of_fit_ref 1.035
_refine_ls_hydrogen_treatment constr
_refine_ls_matrix_type full
_refine_ls_number_parameters 451
_refine_ls_number_reflns 7775
_refine_ls_number_restraints 0
_refine_ls_restrained_S_all 1.035
_refine_ls_R_factor_all 0.0223
_refine_ls_R_factor_gt 0.0215
_refine_ls_shift/su_max 0.001
_refine_ls_shift/su_mean 0.000
_refine_ls_structure_factor_coef Fsqd
_refine_ls_weighting_details 'w=1/[\s^2^(Fo^2^)+(0.0309P)^2^+0.9983P] where P=(Fo^2^+2Fc^2^)/3'
_refine_ls_weighting_scheme calc
_refine_ls_wR_factor_gt 0.0566
_refine_ls_wR_factor_ref 0.0573
_reflns_Friedel_coverage 0.000
_reflns_number_gt 7560
_reflns_number_total 7775
_reflns_threshold_expression 'I > 2\s(I)'
_cod_data_source_file d0cc07533g2.cif
_cod_data_source_block ax1787_As3Tipp3_cmp2a
_cod_depositor_comments 'Adding full bibliography for 7127592--7127598.cif.'
_cod_database_code 7127592
_shelx_shelxl_version_number 2014/7
_shelx_space_group_comment
;
The symmetry employed for this shelxl refinement is uniquely defined
by the following loop, which should always be used as a source of
symmetry information in preference to the above space-group names.
They are only intended as comments.
;
_shelx_estimated_absorpt_t_min 0.472
_shelx_estimated_absorpt_t_max 0.762

loop_
_space_group_symop_operation_xyz
'x, y, z'
'-x, -y, -z'

loop_
_atom_site_label
_atom_site_type_symbol
_atom_site_fract_x
_atom_site_fract_y
_atom_site_fract_z
_atom_site_U_iso_or_equiv
_atom_site_adp_type
_atom_site_occupancy
_atom_site_site_symmetry_order
_atom_site_calc_flag
_atom_site_refinement_flags_posn
_atom_site_refinement_flags_adp
_atom_site_refinement_flags_occupancy
_atom_site_disorder_assembly
_atom_site_disorder_group
As1 As 0.28372(2) 0.35694(2) 0.42798(2) 0.01919(5) Uani 1 1 d . . . . .
As2 As 0.35115(2) 0.18586(2) 0.41454(2) 0.02180(5) Uani 1 1 d . . . . .
As3 As 0.15165(2) 0.20640(2) 0.45307(2) 0.02119(5) Uani 1 1 d . . . . .
C1 C 0.24045(12) 0.40986(11) 0.30773(10) 0.0200(3) Uani 1 1 d . . . . .
C21 C 0.39343(13) 0.17884(12) 0.22457(11) 0.0244(3) Uani 1 1 d . . . . .
C2 C 0.15113(13) 0.36746(11) 0.23580(10) 0.0235(3) Uani 1 1 d . . . . .
C16 C 0.32529(14) 0.13085(12) 0.28457(11) 0.0243(3) Uani 1 1 d . . . . .
C6 C 0.30493(13) 0.50629(11) 0.30108(10) 0.0223(3) Uani 1 1 d . . . . .
C17 C 0.25622(14) 0.03516(12) 0.25514(12) 0.0279(3) Uani 1 1 d . . . . .
C31 C 0.19486(12) 0.22113(11) 0.58836(10) 0.0220(3) Uani 1 1 d . . . . .
C7 C 0.07911(13) 0.26351(11) 0.23497(10) 0.0236(3) Uani 1 1 d . . . . .
H7 H 0.1217 0.2254 0.2828 0.028 Uiso 1 1 calc R U . . .
C32 C 0.24773(14) 0.14364(12) 0.63454(11) 0.0267(3) Uani 1 1 d . . . . .
C13 C 0.40573(13) 0.55707(11) 0.37493(10) 0.0229(3) Uani 1 1 d . . . . .
H13 H 0.4427 0.5009 0.4063 0.027 Uiso 1 1 calc R U . . .
C28 C 0.47955(14) 0.27616(11) 0.25411(11) 0.0250(3) Uani 1 1 d . . . . .
H28 H 0.4509 0.3140 0.3060 0.030 Uiso 1 1 calc R U . . .
C4 C 0.18471(16) 0.51935(14) 0.15486(12) 0.0364(4) Uani 1 1 d . . . . .
C3 C 0.12526(15) 0.42394(13) 0.16136(11) 0.0326(4) Uani 1 1 d . . . . .
H3 H 0.0643 0.3957 0.1131 0.039 Uiso 1 1 calc R U . . .
C19 C 0.32015(16) 0.03898(13) 0.10622(12) 0.0347(4) Uani 1 1 d . . . . .
C5 C 0.27536(15) 0.55853(12) 0.22500(11) 0.0297(3) Uani 1 1 d . . . . .
H5 H 0.3185 0.6232 0.2207 0.036 Uiso 1 1 calc R U . . .
C9 C 0.06860(16) 0.19860(13) 0.14370(11) 0.0333(4) Uani 1 1 d . . . . .
H9A H 0.0189 0.2298 0.0966 0.050 Uiso 1 1 calc R U . . .
H9B H 0.0325 0.1289 0.1493 0.050 Uiso 1 1 calc R U . . .
H9C H 0.1477 0.1956 0.1268 0.050 Uiso 1 1 calc R U . . .
C36 C 0.16620(13) 0.30789(12) 0.63933(10) 0.0245(3) Uani 1 1 d . . . . .
C20 C 0.38821(15) 0.13227(13) 0.13680(12) 0.0315(4) Uani 1 1 d . . . . .
H20 H 0.4328 0.1654 0.0962 0.038 Uiso 1 1 calc R U . . .
C43 C 0.09776(15) 0.39014(13) 0.59717(11) 0.0292(3) Uani 1 1 d . . . . .
H43 H 0.0873 0.3756 0.5294 0.035 Uiso 1 1 calc R U . . .
C18 C 0.25567(15) -0.00753(13) 0.16692(12) 0.0332(4) Uani 1 1 d . . . . .
H18 H 0.2091 -0.0715 0.1472 0.040 Uiso 1 1 calc R U . . .
C34 C 0.25889(15) 0.24657(15) 0.77969(11) 0.0338(4) Uani 1 1 d . . . . .
C33 C 0.27984(15) 0.15939(14) 0.72922(12) 0.0333(4) Uani 1 1 d . . . . .
H33 H 0.3176 0.1081 0.7601 0.040 Uiso 1 1 calc R U . . .
C15 C 0.50357(15) 0.62089(14) 0.33682(12) 0.0345(4) Uani 1 1 d . . . . .
H15A H 0.4739 0.6837 0.3158 0.052 Uiso 1 1 calc R U . . .
H15B H 0.5270 0.5806 0.2856 0.052 Uiso 1 1 calc R U . . .
H15C H 0.5724 0.6392 0.3847 0.052 Uiso 1 1 calc R U . . .
C30 C 0.48662(17) 0.34896(13) 0.17930(12) 0.0369(4) Uani 1 1 d . . . . .
H30A H 0.5238 0.3172 0.1307 0.055 Uiso 1 1 calc R U . . .
H30B H 0.5341 0.4137 0.2050 0.055 Uiso 1 1 calc R U . . .
H30C H 0.4065 0.3627 0.1543 0.055 Uiso 1 1 calc R U . . .
C8 C -0.04370(15) 0.27590(14) 0.26013(13) 0.0370(4) Uani 1 1 d . . . . .
H8A H -0.0350 0.3136 0.3206 0.055 Uiso 1 1 calc R U . . .
H8B H -0.0874 0.2079 0.2609 0.055 Uiso 1 1 calc R U . . .
H8C H -0.0874 0.3141 0.2150 0.055 Uiso 1 1 calc R U . . .
C14 C 0.35781(15) 0.62360(13) 0.44642(12) 0.0332(4) Uani 1 1 d . . . . .
H14A H 0.4229 0.6519 0.4948 0.050 Uiso 1 1 calc R U . . .
H14B H 0.2979 0.5817 0.4726 0.050 Uiso 1 1 calc R U . . .
H14C H 0.3218 0.6800 0.4178 0.050 Uiso 1 1 calc R U . . .
C35 C 0.19959(15) 0.31873(14) 0.73349(11) 0.0311(3) Uani 1 1 d . . . . .
H35 H 0.1812 0.3776 0.7674 0.037 Uiso 1 1 calc R U . . .
C22 C 0.18702(16) -0.02658(12) 0.31690(12) 0.0326(4) Uani 1 1 d . . . . .
H22 H 0.1799 0.0209 0.3712 0.039 Uiso 1 1 calc R U . . .
C29 C 0.60277(15) 0.24739(14) 0.28953(14) 0.0399(4) Uani 1 1 d . . . . .
H29A H 0.6322 0.2080 0.2406 0.060 Uiso 1 1 calc R U . . .
H29B H 0.5979 0.2056 0.3409 0.060 Uiso 1 1 calc R U . . .
H29C H 0.6571 0.3101 0.3097 0.060 Uiso 1 1 calc R U . . .
C37 C 0.26893(15) 0.04154(13) 0.58804(12) 0.0322(4) Uani 1 1 d . . . . .
H37 H 0.2480 0.0445 0.5208 0.039 Uiso 1 1 calc R U . . .
C10 C 0.1524(2) 0.57954(16) 0.07323(15) 0.0571(7) Uani 1 1 d . . . . .
H10 H 0.0828 0.5394 0.0330 0.069 Uiso 1 1 calc R U . . .
C39 C 0.39899(18) 0.02154(17) 0.60729(16) 0.0484(5) Uani 1 1 d . . . . .
H39A H 0.4496 0.0801 0.5915 0.073 Uiso 1 1 calc R U . . .
H39B H 0.4103 -0.0408 0.5705 0.073 Uiso 1 1 calc R U . . .
H39C H 0.4203 0.0125 0.6721 0.073 Uiso 1 1 calc R U . . .
C45 C 0.1660(2) 0.49789(14) 0.62246(14) 0.0466(5) Uani 1 1 d . . . . .
H45A H 0.1710 0.5165 0.6880 0.070 Uiso 1 1 calc R U . . .
H45B H 0.1244 0.5480 0.5885 0.070 Uiso 1 1 calc R U . . .
H45C H 0.2462 0.4979 0.6069 0.070 Uiso 1 1 calc R U . . .
C23 C 0.06168(17) -0.06905(17) 0.27204(16) 0.0468(5) Uani 1 1 d . . . . .
H23A H 0.0182 -0.0124 0.2519 0.070 Uiso 1 1 calc R U . . .
H23B H 0.0208 -0.1047 0.3161 0.070 Uiso 1 1 calc R U . . .
H23C H 0.0655 -0.1174 0.2193 0.070 Uiso 1 1 calc R U . . .
C40 C 0.30302(18) 0.26385(19) 0.88162(12) 0.0469(5) Uani 1 1 d . . . . .
H40 H 0.3304 0.1981 0.9014 0.056 Uiso 1 1 calc R U . . .
C25 C 0.3159(2) -0.00964(16) 0.00986(14) 0.0519(6) Uani 1 1 d . . . . .
H25 H 0.3732 0.0338 -0.0198 0.062 Uiso 1 1 calc R U . . .
C38 C 0.1874(2) -0.04675(15) 0.61522(16) 0.0481(5) Uani 1 1 d . . . . .
H38A H 0.2039 -0.0500 0.6813 0.072 Uiso 1 1 calc R U . . .
H38B H 0.2015 -0.1118 0.5840 0.072 Uiso 1 1 calc R U . . .
H38C H 0.1045 -0.0350 0.5977 0.072 Uiso 1 1 calc R U . . .
C24 C 0.25587(19) -0.11304(16) 0.35146(16) 0.0500(5) Uani 1 1 d . . . . .
H24A H 0.2122 -0.1503 0.3931 0.075 Uiso 1 1 calc R U . . .
H24B H 0.3341 -0.0838 0.3838 0.075 Uiso 1 1 calc R U . . .
H24C H 0.2655 -0.1605 0.2997 0.075 Uiso 1 1 calc R U . . .
C41 C 0.2071(2) 0.2899(2) 0.93676(13) 0.0552(6) Uani 1 1 d . . . . .
H41A H 0.1793 0.3550 0.9199 0.083 Uiso 1 1 calc R U . . .
H41B H 0.2394 0.2966 1.0019 0.083 Uiso 1 1 calc R U . . .
H41C H 0.1407 0.2351 0.9242 0.083 Uiso 1 1 calc R U . . .
C44 C -0.02485(19) 0.38764(19) 0.62516(17) 0.0546(6) Uani 1 1 d . . . . .
H44A H -0.0706 0.3209 0.6034 0.082 Uiso 1 1 calc R U . . .
H44B H -0.0659 0.4425 0.5983 0.082 Uiso 1 1 calc R U . . .
H44C H -0.0170 0.3978 0.6918 0.082 Uiso 1 1 calc R U . . .
C12 C 0.1156(2) 0.6831(2) 0.1037(2) 0.0703(8) Uani 1 1 d . . . . .
H12A H 0.0524 0.6728 0.1410 0.105 Uiso 1 1 calc R U . . .
H12B H 0.0867 0.7174 0.0501 0.105 Uiso 1 1 calc R U . . .
H12C H 0.1840 0.7259 0.1398 0.105 Uiso 1 1 calc R U . . .
C27 C 0.1925(3) -0.0100(3) -0.04545(17) 0.0798(9) Uani 1 1 d . . . . .
H27A H 0.1350 -0.0552 -0.0200 0.120 Uiso 1 1 calc R U . . .
H27B H 0.1937 -0.0349 -0.1090 0.120 Uiso 1 1 calc R U . . .
H27C H 0.1698 0.0600 -0.0428 0.120 Uiso 1 1 calc R U . . .
C11 C 0.2528(3) 0.59407(19) 0.01724(15) 0.0698(8) Uani 1 1 d . . . . .
H11A H 0.3202 0.6378 0.0536 0.105 Uiso 1 1 calc R U . . .
H11B H 0.2255 0.6268 -0.0378 0.105 Uiso 1 1 calc R U . . .
H11C H 0.2775 0.5270 -0.0002 0.105 Uiso 1 1 calc R U . . .
C26 C 0.3543(3) -0.11717(19) 0.0093(2) 0.0814(10) Uani 1 1 d . . . . .
H26A H 0.4334 -0.1143 0.0452 0.122 Uiso 1 1 calc R U . . .
H26B H 0.3563 -0.1443 -0.0536 0.122 Uiso 1 1 calc R U . . .
H26C H 0.2978 -0.1622 0.0360 0.122 Uiso 1 1 calc R U . . .
C42 C 0.4095(2) 0.3455(3) 0.90147(15) 0.0830(10) Uani 1 1 d . . . . .
H42A H 0.4719 0.3247 0.8679 0.125 Uiso 1 1 calc R U . . .
H42B H 0.4394 0.3532 0.9670 0.125 Uiso 1 1 calc R U . . .
H42C H 0.3858 0.4111 0.8824 0.125 Uiso 1 1 calc R U . . .

loop_
_atom_site_aniso_label
_atom_site_aniso_U_11
_atom_site_aniso_U_22
_atom_site_aniso_U_33
_atom_site_aniso_U_23
_atom_site_aniso_U_13
_atom_site_aniso_U_12
As1 0.02094(9) 0.01780(9) 0.01805(8) 0.00206(6) 0.00142(6) 0.00048(6)
As2 0.02266(9) 0.01962(9) 0.02423(9) 0.00456(6) 0.00558(6) 0.00314(6)
As3 0.02062(9) 0.02062(9) 0.02208(9) 0.00279(6) 0.00396(6) -0.00041(6)
C1 0.0206(7) 0.0192(7) 0.0198(7) 0.0024(5) 0.0014(5) 0.0023(5)
C21 0.0230(7) 0.0216(7) 0.0290(8) 0.0007(6) 0.0075(6) 0.0007(6)
C2 0.0239(7) 0.0217(7) 0.0231(7) 0.0018(6) 0.0007(6) -0.0011(6)
C16 0.0252(7) 0.0204(7) 0.0282(8) 0.0001(6) 0.0078(6) 0.0029(6)
C6 0.0207(7) 0.0215(7) 0.0228(7) 0.0018(6) -0.0008(6) -0.0004(6)
C17 0.0281(8) 0.0206(7) 0.0361(9) 0.0010(6) 0.0117(7) 0.0001(6)
C31 0.0189(7) 0.0255(8) 0.0222(7) 0.0064(6) 0.0057(5) -0.0011(6)
C7 0.0242(7) 0.0205(7) 0.0238(7) 0.0021(6) 0.0006(6) -0.0034(6)
C32 0.0230(7) 0.0294(8) 0.0306(8) 0.0116(6) 0.0093(6) 0.0025(6)
C13 0.0213(7) 0.0217(7) 0.0231(7) 0.0035(6) -0.0021(6) -0.0030(6)
C28 0.0266(8) 0.0213(7) 0.0269(8) 0.0000(6) 0.0083(6) -0.0024(6)
C4 0.0395(10) 0.0323(9) 0.0309(9) 0.0123(7) -0.0118(7) -0.0091(7)
C3 0.0327(9) 0.0314(9) 0.0272(8) 0.0058(7) -0.0100(7) -0.0092(7)
C19 0.0364(9) 0.0303(9) 0.0360(9) -0.0075(7) 0.0138(7) -0.0061(7)
C5 0.0312(8) 0.0224(8) 0.0313(8) 0.0091(6) -0.0057(7) -0.0070(6)
C9 0.0416(9) 0.0261(8) 0.0270(8) -0.0016(6) -0.0030(7) -0.0062(7)
C36 0.0220(7) 0.0270(8) 0.0250(7) 0.0043(6) 0.0069(6) -0.0010(6)
C20 0.0322(8) 0.0289(8) 0.0336(9) -0.0014(7) 0.0143(7) -0.0059(7)
C43 0.0338(9) 0.0306(8) 0.0265(8) 0.0036(6) 0.0101(6) 0.0099(7)
C18 0.0338(9) 0.0224(8) 0.0425(10) -0.0063(7) 0.0146(7) -0.0070(7)
C34 0.0283(8) 0.0491(10) 0.0249(8) 0.0109(7) 0.0062(6) 0.0007(7)
C33 0.0279(8) 0.0426(10) 0.0330(9) 0.0188(7) 0.0070(7) 0.0064(7)
C15 0.0273(8) 0.0415(10) 0.0297(8) 0.0070(7) -0.0028(7) -0.0123(7)
C30 0.0491(11) 0.0274(8) 0.0334(9) 0.0033(7) 0.0112(8) -0.0063(7)
C8 0.0278(8) 0.0348(9) 0.0493(11) 0.0094(8) 0.0082(7) 0.0012(7)
C14 0.0301(8) 0.0315(9) 0.0337(9) -0.0056(7) 0.0002(7) -0.0033(7)
C35 0.0306(8) 0.0367(9) 0.0264(8) 0.0021(7) 0.0089(6) 0.0003(7)
C22 0.0398(9) 0.0205(8) 0.0390(9) -0.0003(7) 0.0171(8) -0.0034(7)
C29 0.0290(9) 0.0330(9) 0.0550(11) 0.0023(8) 0.0029(8) -0.0022(7)
C37 0.0351(9) 0.0276(8) 0.0399(9) 0.0151(7) 0.0151(7) 0.0093(7)
C10 0.0608(13) 0.0468(12) 0.0477(12) 0.0271(10) -0.0332(10) -0.0282(10)
C39 0.0435(11) 0.0484(12) 0.0628(13) 0.0211(10) 0.0200(10) 0.0211(9)
C45 0.0647(13) 0.0285(9) 0.0478(11) 0.0023(8) 0.0110(10) 0.0091(9)
C23 0.0330(10) 0.0486(11) 0.0630(13) 0.0132(10) 0.0217(9) -0.0012(8)
C40 0.0416(11) 0.0745(15) 0.0255(9) 0.0125(9) 0.0060(8) 0.0039(10)
C25 0.0625(13) 0.0459(11) 0.0431(11) -0.0168(9) 0.0273(10) -0.0253(10)
C38 0.0542(12) 0.0309(10) 0.0653(13) 0.0117(9) 0.0270(10) 0.0029(9)
C24 0.0446(11) 0.0429(11) 0.0649(14) 0.0219(10) 0.0112(10) -0.0006(9)
C41 0.0558(13) 0.0827(17) 0.0288(10) 0.0078(10) 0.0124(9) 0.0056(12)
C44 0.0389(11) 0.0677(15) 0.0656(14) 0.0216(11) 0.0178(10) 0.0216(10)
C12 0.0503(13) 0.0841(18) 0.0885(19) 0.0640(16) 0.0105(12) 0.0231(12)
C27 0.0802(19) 0.102(2) 0.0425(13) -0.0207(13) 0.0069(12) -0.0370(17)
C11 0.132(3) 0.0467(13) 0.0305(11) 0.0136(9) 0.0097(13) 0.0082(14)
C26 0.112(2) 0.0495(14) 0.090(2) -0.0268(13) 0.0721(19) -0.0128(14)
C42 0.0570(15) 0.154(3) 0.0249(10) 0.0057(13) -0.0030(10) -0.0336(17)

loop_
_atom_type_symbol
_atom_type_description
_atom_type_scat_dispersion_real
_atom_type_scat_dispersion_imag
_atom_type_scat_source
C C 0.0181 0.0091 'International Tables Vol C Tables 4.2.6.8 and 6.1.1.4'
H H 0.0000 0.0000 'International Tables Vol C Tables 4.2.6.8 and 6.1.1.4'
As As -0.9300 1.0051 'International Tables Vol C Tables 4.2.6.8 and 6.1.1.4'

loop_
_geom_angle_atom_site_label_1
_geom_angle_atom_site_label_2
_geom_angle_atom_site_label_3
_geom_angle
_geom_angle_site_symmetry_1
_geom_angle_site_symmetry_3
_geom_angle_publ_flag
C1 As1 As3 113.54(4) . . ?
C1 As1 As2 112.57(4) . . ?
As3 As1 As2 60.609(7) . . ?
C16 As2 As1 109.62(4) . . ?
C16 As2 As3 105.77(4) . . ?
As1 As2 As3 59.664(6) . . ?
C31 As3 As1 95.48(4) . . ?
C31 As3 As2 97.96(4) . . ?
As1 As3 As2 59.727(7) . . ?
C2 C1 C6 119.49(13) . . ?
C2 C1 As1 128.03(11) . . ?
C6 C1 As1 112.29(10) . . ?
C20 C21 C16 118.93(14) . . ?
C20 C21 C28 118.27(14) . . ?
C16 C21 C28 122.65(14) . . ?
C3 C2 C1 118.69(14) . . ?
C3 C2 C7 117.60(13) . . ?
C1 C2 C7 123.70(13) . . ?
C21 C16 C17 119.52(14) . . ?
C21 C16 As2 118.68(11) . . ?
C17 C16 As2 120.86(12) . . ?
C5 C6 C1 119.04(13) . . ?
C5 C6 C13 117.85(13) . . ?
C1 C6 C13 123.11(13) . . ?
C18 C17 C16 118.61(15) . . ?
C18 C17 C22 117.81(14) . . ?
C16 C17 C22 123.51(15) . . ?
C32 C31 C36 119.34(14) . . ?
C32 C31 As3 121.04(11) . . ?
C36 C31 As3 119.53(11) . . ?
C2 C7 C9 112.35(13) . . ?
C2 C7 C8 111.07(13) . . ?
C9 C7 C8 110.72(14) . . ?
C2 C7 H7 107.5 . . ?
C9 C7 H7 107.5 . . ?
C8 C7 H7 107.5 . . ?
C33 C32 C31 118.68(15) . . ?
C33 C32 C37 117.30(15) . . ?
C31 C32 C37 123.99(15) . . ?
C14 C13 C15 109.79(13) . . ?
C14 C13 C6 110.85(13) . . ?
C15 C13 C6 113.35(12) . . ?
C14 C13 H13 107.5 . . ?
C15 C13 H13 107.5 . . ?
C6 C13 H13 107.5 . . ?
C21 C28 C30 113.67(13) . . ?
C21 C28 C29 109.87(13) . . ?
C30 C28 C29 110.46(14) . . ?
C21 C28 H28 107.5 . . ?
C30 C28 H28 107.5 . . ?
C29 C28 H28 107.5 . . ?
C3 C4 C5 117.92(15) . . ?
C3 C4 C10 121.11(15) . . ?
C5 C4 C10 120.98(15) . . ?
C4 C3 C2 122.65(14) . . ?
C4 C3 H3 118.7 . . ?
C2 C3 H3 118.7 . . ?
C18 C19 C20 117.50(16) . . ?
C18 C19 C25 121.27(15) . . ?
C20 C19 C25 121.22(16) . . ?
C6 C5 C4 122.16(14) . . ?
C6 C5 H5 118.9 . . ?
C4 C5 H5 118.9 . . ?
C7 C9 H9A 109.5 . . ?
C7 C9 H9B 109.5 . . ?
H9A C9 H9B 109.5 . . ?
C7 C9 H9C 109.5 . . ?
H9A C9 H9C 109.5 . . ?
H9B C9 H9C 109.5 . . ?
C35 C36 C31 119.02(15) . . ?
C35 C36 C43 117.38(14) . . ?
C31 C36 C43 123.58(14) . . ?
C21 C20 C19 122.48(15) . . ?
C21 C20 H20 118.8 . . ?
C19 C20 H20 118.8 . . ?
C36 C43 C44 111.37(14) . . ?
C36 C43 C45 111.47(15) . . ?
C44 C43 C45 110.00(16) . . ?
C36 C43 H43 107.9 . . ?
C44 C43 H43 107.9 . . ?
C45 C43 H43 107.9 . . ?
C17 C18 C19 122.93(15) . . ?
C17 C18 H18 118.5 . . ?
C19 C18 H18 118.5 . . ?
C33 C34 C35 117.63(16) . . ?
C33 C34 C40 120.81(17) . . ?
C35 C34 C40 121.53(18) . . ?
C34 C33 C32 122.66(16) . . ?
C34 C33 H33 118.7 . . ?
C32 C33 H33 118.7 . . ?
C13 C15 H15A 109.5 . . ?
C13 C15 H15B 109.5 . . ?
H15A C15 H15B 109.5 . . ?
C13 C15 H15C 109.5 . . ?
H15A C15 H15C 109.5 . . ?
H15B C15 H15C 109.5 . . ?
C28 C30 H30A 109.5 . . ?
C28 C30 H30B 109.5 . . ?
H30A C30 H30B 109.5 . . ?
C28 C30 H30C 109.5 . . ?
H30A C30 H30C 109.5 . . ?
H30B C30 H30C 109.5 . . ?
C7 C8 H8A 109.5 . . ?
C7 C8 H8B 109.5 . . ?
H8A C8 H8B 109.5 . . ?
C7 C8 H8C 109.5 . . ?
H8A C8 H8C 109.5 . . ?
H8B C8 H8C 109.5 . . ?
C13 C14 H14A 109.5 . . ?
C13 C14 H14B 109.5 . . ?
H14A C14 H14B 109.5 . . ?
C13 C14 H14C 109.5 . . ?
H14A C14 H14C 109.5 . . ?
H14B C14 H14C 109.5 . . ?
C34 C35 C36 122.39(16) . . ?
C34 C35 H35 118.8 . . ?
C36 C35 H35 118.8 . . ?
C23 C22 C17 113.51(15) . . ?
C23 C22 C24 110.63(15) . . ?
C17 C22 C24 110.24(15) . . ?
C23 C22 H22 107.4 . . ?
C17 C22 H22 107.4 . . ?
C24 C22 H22 107.4 . . ?
C28 C29 H29A 109.5 . . ?
C28 C29 H29B 109.5 . . ?
H29A C29 H29B 109.5 . . ?
C28 C29 H29C 109.5 . . ?
H29A C29 H29C 109.5 . . ?
H29B C29 H29C 109.5 . . ?
C32 C37 C38 110.62(14) . . ?
C32 C37 C39 112.31(16) . . ?
C38 C37 C39 110.97(15) . . ?
C32 C37 H37 107.6 . . ?
C38 C37 H37 107.6 . . ?
C39 C37 H37 107.6 . . ?
C12 C10 C4 110.6(2) . . ?
C12 C10 C11 110.32(17) . . ?
C4 C10 C11 112.3(2) . . ?
C12 C10 H10 107.8 . . ?
C4 C10 H10 107.8 . . ?
C11 C10 H10 107.8 . . ?
C37 C39 H39A 109.5 . . ?
C37 C39 H39B 109.5 . . ?
H39A C39 H39B 109.5 . . ?
C37 C39 H39C 109.5 . . ?
H39A C39 H39C 109.5 . . ?
H39B C39 H39C 109.5 . . ?
C43 C45 H45A 109.5 . . ?
C43 C45 H45B 109.5 . . ?
H45A C45 H45B 109.5 . . ?
C43 C45 H45C 109.5 . . ?
H45A C45 H45C 109.5 . . ?
H45B C45 H45C 109.5 . . ?
C22 C23 H23A 109.5 . . ?
C22 C23 H23B 109.5 . . ?
H23A C23 H23B 109.5 . . ?
C22 C23 H23C 109.5 . . ?
H23A C23 H23C 109.5 . . ?
H23B C23 H23C 109.5 . . ?
C41 C40 C42 111.1(2) . . ?
C41 C40 C34 113.05(16) . . ?
C42 C40 C34 110.41(16) . . ?
C41 C40 H40 107.3 . . ?
C42 C40 H40 107.3 . . ?
C34 C40 H40 107.3 . . ?
C19 C25 C26 111.6(2) . . ?
C19 C25 C27 110.69(19) . . ?
C26 C25 C27 111.5(2) . . ?
C19 C25 H25 107.6 . . ?
C26 C25 H25 107.6 . . ?
C27 C25 H25 107.6 . . ?
C37 C38 H38A 109.5 . . ?
C37 C38 H38B 109.5 . . ?
H38A C38 H38B 109.5 . . ?
C37 C38 H38C 109.5 . . ?
H38A C38 H38C 109.5 . . ?
H38B C38 H38C 109.5 . . ?
C22 C24 H24A 109.5 . . ?
C22 C24 H24B 109.5 . . ?
H24A C24 H24B 109.5 . . ?
C22 C24 H24C 109.5 . . ?
H24A C24 H24C 109.5 . . ?
H24B C24 H24C 109.5 . . ?
C40 C41 H41A 109.5 . . ?
C40 C41 H41B 109.5 . . ?
H41A C41 H41B 109.5 . . ?
C40 C41 H41C 109.5 . . ?
H41A C41 H41C 109.5 . . ?
H41B C41 H41C 109.5 . . ?
C43 C44 H44A 109.5 . . ?
C43 C44 H44B 109.5 . . ?
H44A C44 H44B 109.5 . . ?
C43 C44 H44C 109.5 . . ?
H44A C44 H44C 109.5 . . ?
H44B C44 H44C 109.5 . . ?
C10 C12 H12A 109.5 . . ?
C10 C12 H12B 109.5 . . ?
H12A C12 H12B 109.5 . . ?
C10 C12 H12C 109.5 . . ?
H12A C12 H12C 109.5 . . ?
H12B C12 H12C 109.5 . . ?
C25 C27 H27A 109.5 . . ?
C25 C27 H27B 109.5 . . ?
H27A C27 H27B 109.5 . . ?
C25 C27 H27C 109.5 . . ?
H27A C27 H27C 109.5 . . ?
H27B C27 H27C 109.5 . . ?
C10 C11 H11A 109.5 . . ?
C10 C11 H11B 109.5 . . ?
H11A C11 H11B 109.5 . . ?
C10 C11 H11C 109.5 . . ?
H11A C11 H11C 109.5 . . ?
H11B C11 H11C 109.5 . . ?
C25 C26 H26A 109.5 . . ?
C25 C26 H26B 109.5 . . ?
H26A C26 H26B 109.5 . . ?
C25 C26 H26C 109.5 . . ?
H26A C26 H26C 109.5 . . ?
H26B C26 H26C 109.5 . . ?
C40 C42 H42A 109.5 . . ?
C40 C42 H42B 109.5 . . ?
H42A C42 H42B 109.5 . . ?
C40 C42 H42C 109.5 . . ?
H42A C42 H42C 109.5 . . ?
H42B C42 H42C 109.5 . . ?

loop_
_geom_bond_atom_site_label_1
_geom_bond_atom_site_label_2
_geom_bond_distance
_geom_bond_site_symmetry_2
_geom_bond_publ_flag
As1 C1 1.9845(14) . ?
As1 As3 2.4514(2) . ?
As1 As2 2.4530(2) . ?
As2 C16 1.9819(15) . ?
As2 As3 2.4747(2) . ?
As3 C31 1.9926(15) . ?
C1 C2 1.407(2) . ?
C1 C6 1.418(2) . ?
C21 C20 1.390(2) . ?
C21 C16 1.413(2) . ?
C21 C28 1.527(2) . ?
C2 C3 1.394(2) . ?
C2 C7 1.520(2) . ?
C16 C17 1.418(2) . ?
C6 C5 1.387(2) . ?
C6 C13 1.5333(19) . ?
C17 C18 1.387(2) . ?
C17 C22 1.526(2) . ?
C31 C32 1.410(2) . ?
C31 C36 1.413(2) . ?
C7 C9 1.530(2) . ?
C7 C8 1.531(2) . ?
C7 H7 1.0000 . ?
C32 C33 1.398(2) . ?
C32 C37 1.519(2) . ?
C13 C14 1.524(2) . ?
C13 C15 1.533(2) . ?
C13 H13 1.0000 . ?
C28 C30 1.528(2) . ?
C28 C29 1.531(2) . ?
C28 H28 1.0000 . ?
C4 C3 1.381(2) . ?
C4 C5 1.389(2) . ?
C4 C10 1.522(2) . ?
C3 H3 0.9500 . ?
C19 C18 1.387(2) . ?
C19 C20 1.390(2) . ?
C19 C25 1.517(2) . ?
C5 H5 0.9500 . ?
C9 H9A 0.9800 . ?
C9 H9B 0.9800 . ?
C9 H9C 0.9800 . ?
C36 C35 1.391(2) . ?
C36 C43 1.521(2) . ?
C20 H20 0.9500 . ?
C43 C44 1.522(2) . ?
C43 C45 1.537(3) . ?
C43 H43 1.0000 . ?
C18 H18 0.9500 . ?
C34 C33 1.382(3) . ?
C34 C35 1.389(3) . ?
C34 C40 1.520(2) . ?
C33 H33 0.9500 . ?
C15 H15A 0.9800 . ?
C15 H15B 0.9800 . ?
C15 H15C 0.9800 . ?
C30 H30A 0.9800 . ?
C30 H30B 0.9800 . ?
C30 H30C 0.9800 . ?
C8 H8A 0.9800 . ?
C8 H8B 0.9800 . ?
C8 H8C 0.9800 . ?
C14 H14A 0.9800 . ?
C14 H14B 0.9800 . ?
C14 H14C 0.9800 . ?
C35 H35 0.9500 . ?
C22 C23 1.525(3) . ?
C22 C24 1.527(3) . ?
C22 H22 1.0000 . ?
C29 H29A 0.9800 . ?
C29 H29B 0.9800 . ?
C29 H29C 0.9800 . ?
C37 C38 1.531(2) . ?
C37 C39 1.531(3) . ?
C37 H37 1.0000 . ?
C10 C12 1.521(4) . ?
C10 C11 1.522(4) . ?
C10 H10 1.0000 . ?
C39 H39A 0.9800 . ?
C39 H39B 0.9800 . ?
C39 H39C 0.9800 . ?
C45 H45A 0.9800 . ?
C45 H45B 0.9800 . ?
C45 H45C 0.9800 . ?
C23 H23A 0.9800 . ?
C23 H23B 0.9800 . ?
C23 H23C 0.9800 . ?
C40 C41 1.516(3) . ?
C40 C42 1.519(3) . ?
C40 H40 1.0000 . ?
C25 C26 1.521(4) . ?
C25 C27 1.530(4) . ?
C25 H25 1.0000 . ?
C38 H38A 0.9800 . ?
C38 H38B 0.9800 . ?
C38 H38C 0.9800 . ?
C24 H24A 0.9800 . ?
C24 H24B 0.9800 . ?
C24 H24C 0.9800 . ?
C41 H41A 0.9800 . ?
C41 H41B 0.9800 . ?
C41 H41C 0.9800 . ?
C44 H44A 0.9800 . ?
C44 H44B 0.9800 . ?
C44 H44C 0.9800 . ?
C12 H12A 0.9800 . ?
C12 H12B 0.9800 . ?
C12 H12C 0.9800 . ?
C27 H27A 0.9800 . ?
C27 H27B 0.9800 . ?
C27 H27C 0.9800 . ?
C11 H11A 0.9800 . ?
C11 H11B 0.9800 . ?
C11 H11C 0.9800 . ?
C26 H26A 0.9800 . ?
C26 H26B 0.9800 . ?
C26 H26C 0.9800 . ?
C42 H42A 0.9800 . ?
C42 H42B 0.9800 . ?
C42 H42C 0.9800 . ?

loop_
_geom_torsion_atom_site_label_1
_geom_torsion_atom_site_label_2
_geom_torsion_atom_site_label_3
_geom_torsion_atom_site_label_4
_geom_torsion
_geom_torsion_site_symmetry_1
_geom_torsion_site_symmetry_2
_geom_torsion_site_symmetry_3
_geom_torsion_site_symmetry_4
_geom_torsion_publ_flag
C6 C1 C2 C3 -2.6(2) . . . . ?
As1 C1 C2 C3 171.88(13) . . . . ?
C6 C1 C2 C7 178.34(14) . . . . ?
As1 C1 C2 C7 -7.1(2) . . . . ?
C20 C21 C16 C17 1.9(2) . . . . ?
C28 C21 C16 C17 -173.67(14) . . . . ?
C20 C21 C16 As2 170.91(12) . . . . ?
C28 C21 C16 As2 -4.7(2) . . . . ?
C2 C1 C6 C5 2.4(2) . . . . ?
As1 C1 C6 C5 -172.98(12) . . . . ?
C2 C1 C6 C13 -178.44(14) . . . . ?
As1 C1 C6 C13 6.22(18) . . . . ?
C21 C16 C17 C18 -1.4(2) . . . . ?
As2 C16 C17 C18 -170.18(13) . . . . ?
C21 C16 C17 C22 175.30(15) . . . . ?
As2 C16 C17 C22 6.6(2) . . . . ?
C3 C2 C7 C9 46.8(2) . . . . ?
C1 C2 C7 C9 -134.13(16) . . . . ?
C3 C2 C7 C8 -77.80(19) . . . . ?
C1 C2 C7 C8 101.23(18) . . . . ?
C36 C31 C32 C33 -5.6(2) . . . . ?
As3 C31 C32 C33 177.91(11) . . . . ?
C36 C31 C32 C37 172.41(14) . . . . ?
As3 C31 C32 C37 -4.1(2) . . . . ?
C5 C6 C13 C14 90.57(18) . . . . ?
C1 C6 C13 C14 -88.64(18) . . . . ?
C5 C6 C13 C15 -33.4(2) . . . . ?
C1 C6 C13 C15 147.36(15) . . . . ?
C20 C21 C28 C30 39.1(2) . . . . ?
C16 C21 C28 C30 -145.30(16) . . . . ?
C20 C21 C28 C29 -85.26(19) . . . . ?
C16 C21 C28 C29 90.36(18) . . . . ?
C5 C4 C3 C2 1.4(3) . . . . ?
C10 C4 C3 C2 -178.9(2) . . . . ?
C1 C2 C3 C4 0.8(3) . . . . ?
C7 C2 C3 C4 179.84(17) . . . . ?
C1 C6 C5 C4 -0.2(3) . . . . ?
C13 C6 C5 C4 -179.40(17) . . . . ?
C3 C4 C5 C6 -1.7(3) . . . . ?
C10 C4 C5 C6 178.6(2) . . . . ?
C32 C31 C36 C35 5.2(2) . . . . ?
As3 C31 C36 C35 -178.31(11) . . . . ?
C32 C31 C36 C43 -173.45(14) . . . . ?
As3 C31 C36 C43 3.1(2) . . . . ?
C16 C21 C20 C19 -1.3(3) . . . . ?
C28 C21 C20 C19 174.48(16) . . . . ?
C18 C19 C20 C21 0.2(3) . . . . ?
C25 C19 C20 C21 179.71(19) . . . . ?
C35 C36 C43 C44 -67.2(2) . . . . ?
C31 C36 C43 C44 111.46(18) . . . . ?
C35 C36 C43 C45 56.11(19) . . . . ?
C31 C36 C43 C45 -125.26(16) . . . . ?
C16 C17 C18 C19 0.3(3) . . . . ?
C22 C17 C18 C19 -176.62(17) . . . . ?
C20 C19 C18 C17 0.3(3) . . . . ?
C25 C19 C18 C17 -179.20(19) . . . . ?
C35 C34 C33 C32 2.4(3) . . . . ?
C40 C34 C33 C32 -175.70(16) . . . . ?
C31 C32 C33 C34 1.8(2) . . . . ?
C37 C32 C33 C34 -176.31(15) . . . . ?
C33 C34 C35 C36 -2.9(3) . . . . ?
C40 C34 C35 C36 175.19(16) . . . . ?
C31 C36 C35 C34 -0.9(2) . . . . ?
C43 C36 C35 C34 177.81(15) . . . . ?
C18 C17 C22 C23 -47.9(2) . . . . ?
C16 C17 C22 C23 135.33(17) . . . . ?
C18 C17 C22 C24 76.8(2) . . . . ?
C16 C17 C22 C24 -99.94(19) . . . . ?
C33 C32 C37 C38 67.4(2) . . . . ?
C31 C32 C37 C38 -110.65(18) . . . . ?
C33 C32 C37 C39 -57.2(2) . . . . ?
C31 C32 C37 C39 124.76(17) . . . . ?
C3 C4 C10 C12 120.9(2) . . . . ?
C5 C4 C10 C12 -59.4(3) . . . . ?
C3 C4 C10 C11 -115.4(2) . . . . ?
C5 C4 C10 C11 64.3(3) . . . . ?
C33 C34 C40 C41 -129.2(2) . . . . ?
C35 C34 C40 C41 52.8(3) . . . . ?
C33 C34 C40 C42 105.6(2) . . . . ?
C35 C34 C40 C42 -72.4(3) . . . . ?
C18 C19 C25 C26 -57.9(3) . . . . ?
C20 C19 C25 C26 122.6(2) . . . . ?
C18 C19 C25 C27 66.9(3) . . . . ?
C20 C19 C25 C27 -112.6(2) . . . . ?
